data_7709548
loop_
_publ_author_name
'Chen, Yating'
'Zhang, Shaonan'
'Wang, Zhen-Feng'
'Wei, Qingmin'
'Zhang, Shuhua'

_publ_section_title
;
 Discovery of thirteen cobalt (II) and copper (II) salicylaldehyde Schiff
 base complexes that induce apoptosis and autophagy in human lung
 adenocarcinoma A549/DDP cells and that can overcome cisplatin resistance
 in vitro and in vivo
;
_journal_name_full 'Dalton Transactions'
_journal_paper_doi 10.1039/D1DT03749H
_journal_year 2022
_chemical_formula_moiety 'C24 H18 Br2 Cl2 Cu N6 O2, N O3, 2(H2 O)'
_chemical_formula_sum 'C24 H22 Br2 Cl2 Cu N7 O7'
_chemical_formula_weight 814.74
_space_group_crystal_system monoclinic
_space_group_IT_number 5
_space_group_name_Hall 'I 2y'
_space_group_name_H-M_alt 'I 1 2 1'
_atom_sites_solution_hydrogens mixed
_audit_creation_method SHELXL-2014
_audit_update_record
;
2021-12-07 deposited with the CCDC.	2022-02-15 downloaded from the CCDC.
;
_cell_angle_alpha 90
_cell_angle_beta 115.478(6)
_cell_angle_gamma 90
_cell_formula_units_Z 4
_cell_length_a 22.6667(10)
_cell_length_b 7.2097(4)
_cell_length_c 21.1442(13)
_cell_measurement_reflns_used 3081
_cell_measurement_temperature 298(2)
_cell_measurement_theta_max 25.0120
_cell_measurement_theta_min 3.7200
_cell_volume 3119.4(3)
_computing_structure_refinement 'SHELXL-2014 (Sheldrick, 2014)'
_diffrn_ambient_temperature 298(2)
_diffrn_detector_area_resol_mean 16.0233
_diffrn_measured_fraction_theta_full 0.980
_diffrn_measured_fraction_theta_max 0.996
_diffrn_measurement_device_type 'SuperNova, Single source at offset, Eos'
_diffrn_measurement_method '\w scans'
_diffrn_radiation_type MoK\a
_diffrn_radiation_wavelength 0.71073
_diffrn_reflns_av_R_equivalents 0.0325
_diffrn_reflns_av_unetI/netI 0.0566
_diffrn_reflns_Laue_measured_fraction_full 0.980
_diffrn_reflns_Laue_measured_fraction_max 0.996
_diffrn_reflns_limit_h_max 27
_diffrn_reflns_limit_h_min -26
_diffrn_reflns_limit_k_max 8
_diffrn_reflns_limit_k_min -8
_diffrn_reflns_limit_l_max 25
_diffrn_reflns_limit_l_min -25
_diffrn_reflns_number 10066
_diffrn_reflns_point_group_measured_fraction_full 0.982
_diffrn_reflns_point_group_measured_fraction_max 0.997
_diffrn_reflns_theta_full 25.242
_diffrn_reflns_theta_max 25.097
_diffrn_reflns_theta_min 3.356
_exptl_absorpt_coefficient_mu 3.487
_exptl_absorpt_correction_T_max 0.659
_exptl_absorpt_correction_T_min 0.558
_exptl_absorpt_correction_type multi-scan
_exptl_absorpt_process_details
;
CrysAlisPro 1.171.39.46 (Rigaku Oxford Diffraction, 2018)
Empirical absorption correction using spherical harmonics,
 implemented in SCALE3 ABSPACK scaling algorithm.
;
_exptl_crystal_colour BLUE
_exptl_crystal_density_diffrn 1.735
_exptl_crystal_description BLOCK
_exptl_crystal_F_000 1616
_exptl_crystal_size_max 0.17
_exptl_crystal_size_mid 0.15
_exptl_crystal_size_min 0.12
_refine_diff_density_max 0.529
_refine_diff_density_min -0.545
_refine_diff_density_rms 0.064
_refine_ls_abs_structure_details
;
 Refined as an inversion twin.
;
_refine_ls_abs_structure_Flack 0.615(16)
_refine_ls_extinction_method none
_refine_ls_goodness_of_fit_ref 1.007
_refine_ls_hydrogen_treatment constr
_refine_ls_matrix_type full
_refine_ls_number_parameters 384
_refine_ls_number_reflns 5079
_refine_ls_number_restraints 14
_refine_ls_restrained_S_all 1.016
_refine_ls_R_factor_all 0.0686
_refine_ls_R_factor_gt 0.0439
_refine_ls_shift/su_max 0.000
_refine_ls_shift/su_mean 0.000
_refine_ls_structure_factor_coef Fsqd
_refine_ls_weighting_details 'w=1/[\s^2^(Fo^2^)+(0.0459P)^2^] where P=(Fo^2^+2Fc^2^)/3'
_refine_ls_weighting_scheme calc
_refine_ls_wR_factor_gt 0.0908
_refine_ls_wR_factor_ref 0.1021
_reflns_Friedel_coverage 0.844
_reflns_Friedel_fraction_full 0.985
_reflns_Friedel_fraction_max 0.999
_reflns_number_gt 3710
_reflns_number_total 5079
_reflns_threshold_expression 'I > 2\s(I)'
_cod_data_source_file d1dt03749h2.cif
_cod_data_source_block CU
_cod_original_cell_volume 3119.3(3)
_cod_original_sg_symbol_H-M 'I 2'
_cod_database_code 7709548
_shelx_space_group_comment
;
The symmetry employed for this shelxl refinement is uniquely defined
by the following loop, which should always be used as a source of
symmetry information in preference to the above space-group names.
They are only intended as comments.
;
_shelxl_version_number 2014-3

loop_
_space_group_symop_operation_xyz
'x, y, z'
'-x, y, -z'
'x+1/2, y+1/2, z+1/2'
'-x+1/2, y+1/2, -z+1/2'

loop_
_atom_site_label
_atom_site_type_symbol
_atom_site_fract_x
_atom_site_fract_y
_atom_site_fract_z
_atom_site_U_iso_or_equiv
_atom_site_adp_type
_atom_site_occupancy
_atom_site_site_symmetry_order
_atom_site_calc_flag
_atom_site_refinement_flags_posn
_atom_site_refinement_flags_adp
_atom_site_refinement_flags_occupancy
_atom_site_disorder_assembly
_atom_site_disorder_group
Cu1 Cu 0.99499(4) 0.24954(14) 0.17055(5) 0.0507(3) Uani 1 1 d . . . . .
Br1 Br 1.15604(4) 0.70298(16) 0.33215(6) 0.0851(4) Uani 1 1 d . . . . .
Br2 Br 0.77465(5) -0.05262(18) 0.12405(6) 0.0858(4) Uani 1 1 d . . . . .
N6 N 1.0918(3) 0.2772(9) 0.1958(4) 0.0466(17) Uani 1 1 d . . . . .
C11 C 1.0691(4) 0.6852(13) 0.3232(5) 0.057(2) Uani 1 1 d . . . . .
N3 N 0.9165(3) 0.4283(10) 0.1484(3) 0.0451(16) Uani 1 1 d . . . . .
C16 C 1.1983(3) 0.2271(14) 0.2906(5) 0.060(2) Uani 1 1 d . . . . .
H16 H 1.2236 0.1942 0.3371 0.072 Uiso 1 1 calc R U . . .
N1 N 0.9283(3) 0.1247(10) 0.0846(3) 0.0477(17) Uani 1 1 d . . . . .
C12 C 1.0202(4) 0.6277(11) 0.2602(4) 0.046(2) Uani 1 1 d . . . . .
H12 H 1.0296 0.6013 0.2225 0.055 Uiso 1 1 calc R U . . .
N2 N 0.8656(3) 0.3729(11) 0.0874(3) 0.056(2) Uani 1 1 d . . . . .
H2 H 0.8302 0.4370 0.0698 0.067 Uiso 1 1 calc R U . . .
C5 C 0.8713(3) 0.2172(13) 0.0551(4) 0.046(2) Uani 1 1 d . . . . .
N4 N 1.0320(3) 0.1746(10) 0.2752(3) 0.0440(17) Uani 1 1 d . . . . .
C20 C 0.8952(4) 0.0713(12) 0.2316(5) 0.052(2) Uani 1 1 d . . . . .
H20 H 0.9119 0.0368 0.2001 0.062 Uiso 1 1 calc R U . . .
C7 C 0.9559(4) 0.6092(11) 0.2533(4) 0.0434(19) Uani 1 1 d . . . . .
N5 N 1.1000(3) 0.1827(11) 0.3033(4) 0.0559(19) Uani 1 1 d . . . . .
H5 H 1.1230 0.1581 0.3469 0.067 Uiso 1 1 calc R U . . .
C21 C 0.8287(4) 0.0522(13) 0.2129(5) 0.053(2) Uani 1 1 d . . . . .
C8 C 0.9425(4) 0.6594(11) 0.3097(4) 0.048(2) Uani 1 1 d . . . . .
C1 C 0.9313(4) -0.0340(15) 0.0540(5) 0.060(2) Uani 1 1 d . . . . .
C18 C 1.0068(4) 0.1594(12) 0.3174(5) 0.052(2) Uani 1 1 d . . . . .
H18 H 1.0345 0.1597 0.3650 0.062 Uiso 1 1 calc R U . . .
C10 C 1.0555(4) 0.7289(14) 0.3789(5) 0.065(3) Uani 1 1 d . . . . .
H10 H 1.0891 0.7672 0.4210 0.078 Uiso 1 1 calc R U . . .
O1 O 0.8796(3) 0.6469(9) 0.3015(3) 0.0655(17) Uani 1 1 d . . . . .
C9 C 0.9933(4) 0.7166(14) 0.3730(4) 0.062(2) Uani 1 1 d . . . . .
H9 H 0.9847 0.7461 0.4110 0.075 Uiso 1 1 calc R U . . .
C17 C 1.1297(3) 0.2291(13) 0.2625(4) 0.048(2) Uani 1 1 d . . . . .
C14 C 1.1881(5) 0.3283(15) 0.1791(6) 0.072(3) Uani 1 1 d . . . . .
H14 H 1.2071 0.3644 0.1499 0.086 Uiso 1 1 calc R U . . .
C15 C 1.2261(4) 0.2747(15) 0.2479(6) 0.071(3) Uani 1 1 d . . . . .
H15 H 1.2714 0.2716 0.2648 0.085 Uiso 1 1 calc R U . . .
C13 C 1.1216(4) 0.3262(13) 0.1559(5) 0.054(2) Uani 1 1 d . . . . .
C6 C 0.9049(4) 0.5420(12) 0.1883(4) 0.050(2) Uani 1 1 d . . . . .
H6 H 0.8622 0.5825 0.1750 0.060 Uiso 1 1 calc R U . . .
O2 O 0.9536(3) 0.2604(12) 0.4072(3) 0.080(2) Uani 1 1 d . . . . .
H2A H 0.9346 0.3367 0.4204 0.120 Uiso 1 1 calc DR U . . .
C22 C 0.8042(4) 0.1014(15) 0.2593(6) 0.071(3) Uani 1 1 d . . . . .
H22 H 0.7599 0.0865 0.2471 0.085 Uiso 1 1 calc R U . . .
C19 C 0.9367(4) 0.1413(12) 0.2966(5) 0.050(2) Uani 1 1 d . . . . .
C24 C 0.9109(4) 0.1907(14) 0.3425(5) 0.062(2) Uani 1 1 d . . . . .
Cl2 Cl 1.07100(12) 0.3873(4) 0.07077(14) 0.0803(8) Uani 1 1 d . . . . .
Cl1 Cl 1.00592(15) -0.1492(4) 0.09398(16) 0.0910(9) Uani 1 1 d . . . . .
C3 C 0.8244(6) -0.0073(18) -0.0352(6) 0.080(3) Uani 1 1 d . . . . .
H3 H 0.7898 -0.0522 -0.0752 0.096 Uiso 1 1 calc R U . . .
C2 C 0.8823(6) -0.1048(16) -0.0047(5) 0.079(3) Uani 1 1 d . . . . .
H2B H 0.8877 -0.2161 -0.0238 0.095 Uiso 1 1 calc R U . . .
C23 C 0.8449(5) 0.1736(17) 0.3244(6) 0.076(3) Uani 1 1 d . . . . .
H23 H 0.8279 0.2098 0.3555 0.092 Uiso 1 1 calc R U . . .
C4 C 0.8188(4) 0.1540(16) -0.0060(5) 0.067(3) Uani 1 1 d . . . . .
H4 H 0.7805 0.2229 -0.0262 0.080 Uiso 1 1 calc R U . . .
O4 O 0.8699(5) 0.7463(15) 0.4218(5) 0.107(3) Uani 1 1 d G . . . .
H4A H 0.8689 0.6303 0.4286 0.160 Uiso 1 1 d G U . . .
H4B H 0.8410 0.8001 0.4309 0.160 Uiso 1 1 d G U . . .
O3 O 0.9068(3) 0.3860(12) 0.4966(2) 0.093(2) Uani 1 1 d G . . . .
N7 N 0.7118(2) 0.5753(7) -0.0133(2) 0.086(3) Uani 1 1 d G U . . .
O6 O 0.7252(2) 0.4962(7) 0.0444(2) 0.113(3) Uani 1 1 d G . . . .
O7 O 0.7501(2) 0.5777(12) -0.0397(2) 0.113(3) Uani 1 1 d G . . . .
O5 O 0.6587(3) 0.6515(11) -0.0464(2) 0.133(3) Uani 1 1 d G U . . .
H1 H 0.8652 0.6895 0.3222 0.199 Uiso 1 1 d G U . . .
H3B H 0.8881 0.2810 0.4907 0.199 Uiso 1 1 d DR U . . .
H3A H 0.9409 0.3770 0.5352 0.199 Uiso 1 1 d R U . . .

loop_
_atom_site_aniso_label
_atom_site_aniso_U_11
_atom_site_aniso_U_22
_atom_site_aniso_U_33
_atom_site_aniso_U_23
_atom_site_aniso_U_13
_atom_site_aniso_U_12
Cu1 0.0295(4) 0.0650(7) 0.0517(6) -0.0001(6) 0.0117(4) 0.0054(5)
Br1 0.0417(4) 0.0825(8) 0.1157(9) -0.0182(7) 0.0193(5) -0.0113(5)
Br2 0.0560(5) 0.1101(10) 0.0836(8) -0.0070(7) 0.0227(5) -0.0276(6)
N6 0.034(3) 0.049(4) 0.060(4) -0.005(4) 0.023(3) 0.004(3)
C11 0.046(4) 0.046(5) 0.065(6) 0.002(5) 0.012(4) 0.003(5)
N3 0.031(3) 0.049(4) 0.045(4) -0.005(4) 0.006(3) 0.003(3)
C16 0.029(4) 0.064(6) 0.078(6) -0.005(6) 0.015(4) 0.002(5)
N1 0.050(4) 0.049(4) 0.047(4) -0.004(4) 0.024(3) 0.000(4)
C12 0.041(4) 0.046(5) 0.043(5) -0.006(4) 0.010(4) 0.007(4)
N2 0.034(3) 0.067(5) 0.047(5) -0.009(4) -0.001(3) 0.009(4)
C5 0.039(4) 0.053(5) 0.042(5) -0.004(4) 0.015(4) -0.009(4)
N4 0.028(3) 0.057(4) 0.047(4) -0.003(3) 0.016(3) 0.009(3)
C20 0.053(5) 0.049(5) 0.055(6) 0.011(5) 0.025(5) -0.003(4)
C7 0.037(4) 0.042(5) 0.047(5) -0.002(4) 0.013(4) 0.000(4)
N5 0.032(3) 0.078(5) 0.049(4) 0.012(4) 0.008(3) 0.013(4)
C21 0.045(5) 0.054(6) 0.062(6) 0.004(5) 0.026(5) -0.003(4)
C8 0.044(4) 0.040(5) 0.049(5) 0.006(4) 0.011(4) 0.006(4)
C1 0.068(6) 0.061(6) 0.059(6) 0.002(5) 0.035(5) 0.007(5)
C18 0.043(4) 0.054(5) 0.050(5) 0.002(4) 0.013(4) 0.015(4)
C10 0.053(5) 0.067(7) 0.050(5) -0.003(6) -0.001(4) -0.011(5)
O1 0.047(3) 0.079(5) 0.074(4) -0.002(3) 0.030(3) 0.003(3)
C9 0.071(6) 0.062(6) 0.044(5) -0.002(5) 0.016(4) -0.009(6)
C17 0.031(3) 0.052(5) 0.056(5) -0.005(5) 0.015(4) 0.002(4)
C14 0.051(5) 0.083(8) 0.100(9) -0.002(6) 0.050(6) -0.001(5)
C15 0.031(4) 0.080(8) 0.098(8) -0.013(7) 0.024(5) 0.003(5)
C13 0.043(5) 0.059(6) 0.064(6) -0.009(5) 0.025(4) 0.000(4)
C6 0.032(4) 0.056(5) 0.052(6) -0.005(5) 0.010(4) 0.009(4)
O2 0.069(4) 0.111(6) 0.067(4) -0.014(5) 0.034(4) 0.009(4)
C22 0.040(5) 0.074(7) 0.101(9) 0.006(6) 0.032(6) 0.008(5)
C19 0.043(4) 0.060(6) 0.050(5) 0.014(5) 0.023(4) 0.015(4)
C24 0.061(5) 0.069(6) 0.061(6) 0.013(5) 0.030(5) 0.019(5)
Cl2 0.0659(15) 0.106(2) 0.0784(18) 0.0180(17) 0.0396(14) 0.0115(15)
Cl1 0.105(2) 0.082(2) 0.091(2) 0.0010(16) 0.0468(18) 0.0385(18)
C3 0.078(7) 0.089(9) 0.059(7) -0.019(7) 0.016(6) -0.014(7)
C2 0.112(9) 0.072(7) 0.069(7) -0.032(6) 0.053(7) -0.027(7)
C23 0.059(6) 0.099(9) 0.081(7) -0.009(7) 0.040(6) 0.017(6)
C4 0.050(5) 0.097(9) 0.049(6) -0.022(6) 0.016(4) -0.017(5)
O4 0.124(7) 0.127(7) 0.090(6) 0.000(7) 0.067(5) 0.000(7)
O3 0.087(5) 0.118(6) 0.076(5) -0.005(5) 0.038(4) -0.008(5)
N7 0.085(3) 0.086(3) 0.086(3) -0.0008(13) 0.0350(17) 0.0017(13)
O6 0.085(5) 0.165(9) 0.077(5) -0.001(6) 0.023(4) 0.014(6)
O7 0.103(6) 0.109(7) 0.112(7) 0.015(6) 0.032(5) -0.024(5)
O5 0.128(4) 0.135(4) 0.130(4) -0.007(3) 0.050(3) 0.015(3)

loop_
_atom_type_symbol
_atom_type_description
_atom_type_scat_dispersion_real
_atom_type_scat_dispersion_imag
_atom_type_scat_source
C C 0.0033 0.0016 'International Tables Vol C Tables 4.2.6.8 and 6.1.1.4'
H H 0.0000 0.0000 'International Tables Vol C Tables 4.2.6.8 and 6.1.1.4'
Br Br -0.2901 2.4595 'International Tables Vol C Tables 4.2.6.8 and 6.1.1.4'
Cl Cl 0.1484 0.1585 'International Tables Vol C Tables 4.2.6.8 and 6.1.1.4'
Cu Cu 0.3201 1.2651 'International Tables Vol C Tables 4.2.6.8 and 6.1.1.4'
N N 0.0061 0.0033 'International Tables Vol C Tables 4.2.6.8 and 6.1.1.4'
O O 0.0106 0.0060 'International Tables Vol C Tables 4.2.6.8 and 6.1.1.4'

loop_
_geom_angle_atom_site_label_1
_geom_angle_atom_site_label_2
_geom_angle_atom_site_label_3
_geom_angle
_geom_angle_site_symmetry_1
_geom_angle_site_symmetry_3
_geom_angle_publ_flag
N1 Cu1 N6 126.1(3) . . ?
N1 Cu1 N4 130.6(3) . . ?
N6 Cu1 N4 81.3(3) . . ?
N1 Cu1 N3 80.5(3) . . ?
N6 Cu1 N3 136.1(3) . . ?
N4 Cu1 N3 108.4(2) . . ?
C13 N6 C17 117.6(6) . . ?
C13 N6 Cu1 130.0(6) . . ?
C17 N6 Cu1 112.3(5) . . ?
C10 C11 C12 120.7(8) . . ?
C10 C11 Br1 120.2(7) . . ?
C12 C11 Br1 119.0(7) . . ?
C6 N3 N2 118.5(6) . . ?
C6 N3 Cu1 130.2(5) . . ?
N2 N3 Cu1 108.9(5) . . ?
C15 C16 C17 117.7(9) . . ?
C15 C16 H16 121.1 . . ?
C17 C16 H16 121.1 . . ?
C5 N1 C1 116.2(7) . . ?
C5 N1 Cu1 113.4(6) . . ?
C1 N1 Cu1 130.4(6) . . ?
C11 C12 C7 119.7(8) . . ?
C11 C12 H12 120.1 . . ?
C7 C12 H12 120.1 . . ?
C5 N2 N3 119.6(7) . . ?
C5 N2 H2 120.2 . . ?
N3 N2 H2 120.2 . . ?
N1 C5 N2 117.4(7) . . ?
N1 C5 C4 122.1(9) . . ?
N2 C5 C4 120.5(8) . . ?
C18 N4 N5 117.3(7) . . ?
C18 N4 Cu1 133.0(5) . . ?
N5 N4 Cu1 108.1(5) . . ?
C19 C20 C21 120.5(9) . . ?
C19 C20 H20 119.7 . . ?
C21 C20 H20 119.7 . . ?
C8 C7 C12 118.8(7) . . ?
C8 C7 C6 121.3(7) . . ?
C12 C7 C6 119.9(7) . . ?
C17 N5 N4 120.2(6) . . ?
C17 N5 H5 119.9 . . ?
N4 N5 H5 119.9 . . ?
C22 C21 C20 119.8(9) . . ?
C22 C21 Br2 121.7(7) . . ?
C20 C21 Br2 118.5(7) . . ?
O1 C8 C7 118.2(7) . . ?
O1 C8 C9 121.8(8) . . ?
C7 C8 C9 120.0(8) . . ?
N1 C1 C2 125.0(9) . . ?
N1 C1 Cl1 114.7(7) . . ?
C2 C1 Cl1 120.3(8) . . ?
N4 C18 C19 124.3(8) . . ?
N4 C18 H18 117.9 . . ?
C19 C18 H18 117.9 . . ?
C11 C10 C9 120.7(8) . . ?
C11 C10 H10 119.7 . . ?
C9 C10 H10 119.7 . . ?
C8 O1 H1 128.2 . . ?
C10 C9 C8 120.0(9) . . ?
C10 C9 H9 120.0 . . ?
C8 C9 H9 120.0 . . ?
N5 C17 N6 117.8(6) . . ?
N5 C17 C16 119.6(8) . . ?
N6 C17 C16 122.5(8) . . ?
C13 C14 C15 117.6(9) . . ?
C13 C14 H14 121.2 . . ?
C15 C14 H14 121.2 . . ?
C16 C15 C14 120.8(8) . . ?
C16 C15 H15 119.6 . . ?
C14 C15 H15 119.6 . . ?
C14 C13 N6 123.7(9) . . ?
C14 C13 Cl2 120.3(8) . . ?
N6 C13 Cl2 116.0(6) . . ?
N3 C6 C7 122.2(7) . . ?
N3 C6 H6 118.9 . . ?
C7 C6 H6 118.9 . . ?
C24 O2 H2A 109.5 . . ?
C23 C22 C21 120.6(8) . . ?
C23 C22 H22 119.7 . . ?
C21 C22 H22 119.7 . . ?
C24 C19 C20 118.7(8) . . ?
C24 C19 C18 120.1(9) . . ?
C20 C19 C18 121.2(8) . . ?
C19 C24 C23 121.4(10) . . ?
C19 C24 O2 117.4(8) . . ?
C23 C24 O2 121.2(9) . . ?
C2 C3 C4 118.9(10) . . ?
C2 C3 H3 120.5 . . ?
C4 C3 H3 120.5 . . ?
C1 C2 C3 118.3(10) . . ?
C1 C2 H2B 120.8 . . ?
C3 C2 H2B 120.8 . . ?
C22 C23 C24 119.0(9) . . ?
C22 C23 H23 120.5 . . ?
C24 C23 H23 120.5 . . ?
C3 C4 C5 119.5(10) . . ?
C3 C4 H4 120.3 . . ?
C5 C4 H4 120.3 . . ?
H4A O4 H4B 109.5 . . ?
H3B O3 H3A 105.2 . . ?
O7 N7 O5 116.6 . . ?
O7 N7 O6 121.9 . . ?
O5 N7 O6 121.5 . . ?

loop_
_geom_bond_atom_site_label_1
_geom_bond_atom_site_label_2
_geom_bond_distance
_geom_bond_site_symmetry_2
_geom_bond_publ_flag
Cu1 N1 2.009(7) . ?
Cu1 N6 2.034(6) . ?
Cu1 N4 2.071(7) . ?
Cu1 N3 2.081(6) . ?
Br1 C11 1.901(8) . ?
Br2 C21 1.903(9) . ?
N6 C13 1.333(10) . ?
N6 C17 1.344(10) . ?
C11 C10 1.376(12) . ?
C11 C12 1.380(11) . ?
N3 C6 1.282(10) . ?
N3 N2 1.369(8) . ?
C16 C15 1.350(12) . ?
C16 C17 1.404(10) . ?
C16 H16 0.9300 . ?
N1 C5 1.344(10) . ?
N1 C1 1.331(12) . ?
C12 C7 1.407(11) . ?
C12 H12 0.9300 . ?
N2 C5 1.350(11) . ?
N2 H2 0.8600 . ?
C5 C4 1.403(11) . ?
N4 C18 1.256(10) . ?
N4 N5 1.393(8) . ?
C20 C19 1.385(12) . ?
C20 C21 1.392(11) . ?
C20 H20 0.9300 . ?
C7 C8 1.398(11) . ?
C7 C6 1.447(11) . ?
N5 C17 1.346(10) . ?
N5 H5 0.8600 . ?
C21 C22 1.365(13) . ?
C8 O1 1.363(9) . ?
C8 C9 1.400(11) . ?
C1 C2 1.360(13) . ?
C1 Cl1 1.742(9) . ?
C18 C19 1.460(11) . ?
C18 H18 0.9300 . ?
C10 C9 1.363(11) . ?
C10 H10 0.9300 . ?
O1 H1 0.7180 . ?
C9 H9 0.9300 . ?
C14 C13 1.370(11) . ?
C14 C15 1.389(13) . ?
C14 H14 0.9300 . ?
C15 H15 0.9300 . ?
C13 Cl2 1.725(9) . ?
C6 H6 0.9300 . ?
O2 C24 1.387(11) . ?
O2 H2A 0.8200 . ?
C22 C23 1.387(14) . ?
C22 H22 0.9300 . ?
C19 C24 1.377(12) . ?
C24 C23 1.382(12) . ?
C3 C2 1.380(14) . ?
C3 C4 1.348(15) . ?
C3 H3 0.9300 . ?
C2 H2B 0.9300 . ?
C23 H23 0.9300 . ?
C4 H4 0.9300 . ?
O4 H4A 0.8501 . ?
O4 H4B 0.8497 . ?
O3 H3B 0.8501 . ?
O3 H3A 0.8507 . ?
N7 O7 1.2192 . ?
N7 O5 1.2304 . ?
N7 O6 1.2604 . ?

loop_
_geom_hbond_atom_site_label_D
_geom_hbond_atom_site_label_H
_geom_hbond_atom_site_label_A
_geom_hbond_distance_DH
_geom_hbond_distance_HA
_geom_hbond_distance_DA
_geom_hbond_angle_DHA
_geom_hbond_site_symmetry_A
N2 H2 O6 0.86 2.24 3.043(8) 154.5 .
N2 H2 O7 0.86 2.46 3.195(9) 143.2 .
N5 H5 O5 0.86 2.04 2.877(9) 163.3 3_545
O2 H2A O3 0.82 2.00 2.692(9) 142.2 .
O4 H4A O3 0.85 2.20 2.968(12) 150.0 .
O4 H4B O6 0.85 2.28 3.12(3) 168.7 4_655
O1 H1 O4 0.72 2.10 2.742(10) 148.7 .
O3 H3B O5 0.85 2.11 2.742(17) 130.6 4_645
O3 H3A O2 0.85 2.32 3.070(9) 146.5 2_756
